data_2017063
loop_
_publ_author_name
'Palma, Alirio'
'Bahsas, Ali'
'Y\'epes, Andr\'es F.'
'Cobo, Justo'
'Hursthouse, Michael B.'
'Glidewell, Christopher'

_publ_section_title
;(2<i>R</i>,4<i>S</i>)-7-Bromo-2-phenyl-2,3,4,5-tetrahydro-1,4-epoxynaphtho[1,2-<i>b</i>]azepine,
 (2<i>RS</i>,4<i>SR</i>)-7-bromo-2-(4-chlorophenyl-2,3,4,5-tetrahydro-1,4-epoxynaphtho[1,2-<i>b</i>]azepine
 and
 (2<i>RS</i>,4<i>SR</i>)-2-(4-fluorophenyl)-2,3,4,5-tetrahydro-1,4-epoxynaphtho[1,2-<i>b</i>]azepine:
 hydrogen-bonded structures in two and three dimensions
;
_journal_coeditor_code SK3295
_journal_issue 4
_journal_name_full 'Acta Crystallographica Section C'
_journal_page_first o140
_journal_page_last o145
_journal_paper_doi 10.1107/S0108270109005265
_journal_volume 65
_journal_year 2009
_chemical_formula_iupac 'C20 H16 F N O'
_chemical_formula_moiety 'C20 H16 F N O'
_chemical_formula_sum 'C20 H16 F N O'
_chemical_formula_weight 305.34
_chemical_name_systematic
;
(2RS,4SR)-2-(4-fluorophenyl)-2,3,4,5-tetrahydro-1,4-
epoxynaphtho[1,2-<i>b</i>]azepine
;
_space_group_IT_number 14
_symmetry_cell_setting monoclinic
_symmetry_space_group_name_Hall '-P 2ybc'
_symmetry_space_group_name_H-M 'P 1 21/c 1'
_atom_sites_solution_hydrogens geom
_atom_sites_solution_primary direct
_atom_sites_solution_secondary difmap
_cell_angle_alpha 90.00
_cell_angle_beta 109.137(2)
_cell_angle_gamma 90.00
_cell_formula_units_Z 4
_cell_length_a 11.3036(4)
_cell_length_b 12.7585(5)
_cell_length_c 11.1730(3)
_cell_measurement_reflns_used 3467
_cell_measurement_temperature 120(2)
_cell_measurement_theta_max 27.50
_cell_measurement_theta_min 3.19
_cell_volume 1522.29(9)
_computing_cell_refinement 'DIRAX/LSQ (Duisenberg <i>et al.</i>,  2000)'
_computing_data_collection 'COLLECT (Hooft, 1999)'
_computing_data_reduction 'EVALCCD (Duisenberg <i>et al.</i>,  2003)'
_computing_molecular_graphics 'PLATON (Spek, 2009)'
_computing_publication_material 'SHELXL97 (Sheldrick, 2008) and PRPKAPPA (Ferguson, 1999)'
_computing_structure_refinement 'OSCAIL (McArdle, 2003) and SHELXL97 (Sheldrick, 2008)'
_computing_structure_solution 'Sir2004 (Burla <i>et al.</i>,  2005)'
_diffrn_ambient_temperature 120(2)
_diffrn_detector_area_resol_mean 9.091
_diffrn_measured_fraction_theta_full 0.997
_diffrn_measured_fraction_theta_max 0.991
_diffrn_measurement_device_type 'Bruker--Nonius KappaCCD'
_diffrn_measurement_method '\f & \w scans'
_diffrn_radiation_monochromator graphite
_diffrn_radiation_source 'Bruker-Nonius FR591 rotating anode'
_diffrn_radiation_type 'Mo K\a'
_diffrn_radiation_wavelength 0.71073
_diffrn_reflns_av_R_equivalents 0.0440
_diffrn_reflns_av_sigmaI/netI 0.0436
_diffrn_reflns_limit_h_max 13
_diffrn_reflns_limit_h_min -14
_diffrn_reflns_limit_k_max 16
_diffrn_reflns_limit_k_min -15
_diffrn_reflns_limit_l_max 14
_diffrn_reflns_limit_l_min -14
_diffrn_reflns_number 15443
_diffrn_reflns_theta_full 25.24
_diffrn_reflns_theta_max 27.50
_diffrn_reflns_theta_min 3.19
_diffrn_standards_decay_% 0
_diffrn_standards_number 0
_exptl_absorpt_coefficient_mu 0.090
_exptl_absorpt_correction_T_max 0.997
_exptl_absorpt_correction_T_min 0.986
_exptl_absorpt_correction_type multi-scan
_exptl_absorpt_process_details '(SADABS; Sheldrick, 2003)'
_exptl_crystal_colour 'pale yellow'
_exptl_crystal_density_diffrn 1.332
_exptl_crystal_density_method 'not measured'
_exptl_crystal_description plate
_exptl_crystal_F_000 640
_exptl_crystal_size_max 0.09
_exptl_crystal_size_mid 0.08
_exptl_crystal_size_min 0.03
_refine_diff_density_max 0.259
_refine_diff_density_min -0.236
_refine_ls_extinction_method none
_refine_ls_goodness_of_fit_ref 1.111
_refine_ls_hydrogen_treatment constr
_refine_ls_matrix_type full
_refine_ls_number_parameters 208
_refine_ls_number_reflns 3467
_refine_ls_number_restraints 0
_refine_ls_restrained_S_all 1.111
_refine_ls_R_factor_all 0.0855
_refine_ls_R_factor_gt 0.0610
_refine_ls_shift/su_max 0.001
_refine_ls_shift/su_mean 0.000
_refine_ls_structure_factor_coef Fsqd
_refine_ls_weighting_details 'w=1/[\s^2^(Fo^2^)+(0.0180P)^2^+1.6124P] where P=(Fo^2^+2Fc^2^)/3'
_refine_ls_weighting_scheme calc
_refine_ls_wR_factor_gt 0.1108
_refine_ls_wR_factor_ref 0.1230
_reflns_number_gt 2667
_reflns_number_total 3467
_reflns_threshold_expression I>2\s(I)
_cod_data_source_file sk3295.cif
_cod_data_source_block III
_cod_depositor_comments
;
The following automatic conversions were performed:
'_exptl_absorpt_correction_type' value 'Multi-scan' changed to
'multi-scan' according to
'/home/saulius/struct/CIF-dictionaries/cif_core.dic' dictionary named
'cif_core.dic' version 2.4.1 from 2010-06-29.

Automatic conversion script
Id: cif_fix_enum 1527 2010-12-29 10:47:43Z saulius 

The following automatic conversions were performed:

'_exptl_absorpt_correction_type' value 'Multi-scan' changed to
'multi-scan' according to
/home/saulius/struct/CIF-dictionaries/cif_core.dic dictionary named
'cif_core.dic' version 2.4.1 from 2010-06-29.

Automatic conversion script
Id: cif_fix_values 1715 2011-07-08 13:25:40Z adriana 
;
_cod_original_sg_symbol_H-M 'P 21/c'
_cod_database_code 2017063
_cod_database_fobs_code 2017063

loop_
_symmetry_equiv_pos_as_xyz
'x, y, z'
'-x, y+1/2, -z+1/2'
'-x, -y, -z'
'x, -y-1/2, z-1/2'

loop_
_atom_site_type_symbol
_atom_site_label
_atom_site_fract_x
_atom_site_fract_y
_atom_site_fract_z
_atom_site_U_iso_or_equiv
_atom_site_adp_type
_atom_site_calc_flag
_atom_site_refinement_flags
_atom_site_occupancy
_atom_site_disorder_assembly
_atom_site_disorder_group
N N1 0.66621(14) 0.62564(13) 0.43066(15) 0.0209(4) Uani d . 1 . .
C C2 0.73297(19) 0.55233(15) 0.37140(18) 0.0221(4) Uani d . 1 . .
H H2 0.8188 0.5802 0.3837 0.027 Uiso calc R 1 . .
C C3 0.6548(2) 0.55638(17) 0.22753(19) 0.0275(5) Uani d . 1 . .
H H31 0.7020 0.5918 0.1785 0.033 Uiso calc R 1 . .
H H32 0.6316 0.4850 0.1930 0.033 Uiso calc R 1 . .
C C4 0.53856(19) 0.61970(17) 0.22436(19) 0.0260(4) Uani d . 1 . .
H H4 0.4615 0.5879 0.1632 0.031 Uiso calc R 1 . .
C C5 0.5454(2) 0.73585(17) 0.19739(19) 0.0268(5) Uani d . 1 . .
H H51 0.5671 0.7452 0.1191 0.032 Uiso calc R 1 . .
H H52 0.4628 0.7688 0.1842 0.032 Uiso calc R 1 . .
C C5A 0.64302(19) 0.78813(16) 0.30709(18) 0.0236(4) Uani d . 1 . .
C C6 0.67807(19) 0.89389(16) 0.29931(19) 0.0256(4) Uani d . 1 . .
H H6 0.6362 0.9336 0.2257 0.031 Uiso calc R 1 . .
C C7 0.7710(2) 0.93982(16) 0.3958(2) 0.0271(5) Uani d . 1 . .
H H7 0.7940 1.0104 0.3875 0.033 Uiso calc R 1 . .
C C7A 0.83385(18) 0.88344(16) 0.50856(19) 0.0230(4) Uani d . 1 . .
C C8 0.92798(19) 0.92934(17) 0.6122(2) 0.0271(5) Uani d . 1 . .
H H8 0.9543 0.9992 0.6055 0.033 Uiso calc R 1 . .
C C9 0.98160(19) 0.87396(18) 0.7221(2) 0.0293(5) Uani d . 1 . .
H H9 1.0442 0.9058 0.7911 0.035 Uiso calc R 1 . .
C C10 0.94407(19) 0.77008(17) 0.73300(19) 0.0275(5) Uani d . 1 . .
H H10 0.9806 0.7327 0.8098 0.033 Uiso calc R 1 . .
C C11 0.85535(18) 0.72270(16) 0.63372(18) 0.0241(4) Uani d . 1 . .
H H11 0.8326 0.6520 0.6415 0.029 Uiso calc R 1 . .
C C11A 0.79700(18) 0.77790(15) 0.51930(18) 0.0206(4) Uani d . 1 . .
C C11B 0.70082(18) 0.73298(15) 0.41552(18) 0.0205(4) Uani d . 1 . .
O O14 0.53635(12) 0.61056(11) 0.35326(13) 0.0249(3) Uani d . 1 . .
C C21 0.74384(18) 0.44406(15) 0.42875(18) 0.0207(4) Uani d . 1 . .
C C22 0.81765(19) 0.36951(17) 0.39509(19) 0.0263(4) Uani d . 1 . .
H H22 0.8598 0.3879 0.3372 0.032 Uiso calc R 1 . .
C C23 0.8303(2) 0.26892(17) 0.44504(19) 0.0278(5) Uani d . 1 . .
H H23 0.8803 0.2181 0.4220 0.033 Uiso calc R 1 . .
C C24 0.76834(19) 0.24505(16) 0.52867(19) 0.0245(4) Uani d . 1 . .
F F24 0.77986(13) 0.14603(9) 0.57801(12) 0.0346(3) Uani d . 1 . .
C C25 0.69542(18) 0.31562(16) 0.56540(18) 0.0228(4) Uani d . 1 . .
H H25 0.6547 0.2965 0.6243 0.027 Uiso calc R 1 . .
C C26 0.68271(18) 0.41599(15) 0.51395(18) 0.0214(4) Uani d . 1 . .
H H26 0.6318 0.4659 0.5372 0.026 Uiso calc R 1 . .

loop_
_atom_site_aniso_label
_atom_site_aniso_U_11
_atom_site_aniso_U_22
_atom_site_aniso_U_33
_atom_site_aniso_U_12
_atom_site_aniso_U_13
_atom_site_aniso_U_23
N1 0.0179(8) 0.0214(8) 0.0231(8) -0.0002(7) 0.0065(7) -0.0006(7)
C2 0.0226(10) 0.0225(10) 0.0234(10) 0.0006(8) 0.0105(8) -0.0007(8)
C3 0.0351(12) 0.0260(11) 0.0228(10) 0.0019(9) 0.0114(9) 0.0016(8)
C4 0.0248(10) 0.0293(11) 0.0221(10) -0.0030(9) 0.0053(8) 0.0000(9)
C5 0.0257(11) 0.0294(11) 0.0231(10) 0.0030(9) 0.0050(8) 0.0038(8)
C5A 0.0239(10) 0.0243(10) 0.0244(10) 0.0036(8) 0.0104(8) 0.0015(8)
C6 0.0295(11) 0.0225(10) 0.0269(10) 0.0060(9) 0.0120(9) 0.0051(8)
C7 0.0341(12) 0.0187(10) 0.0333(11) 0.0027(9) 0.0176(10) 0.0019(9)
C7A 0.0230(10) 0.0218(10) 0.0283(10) 0.0019(8) 0.0139(8) -0.0010(8)
C8 0.0235(10) 0.0234(11) 0.0374(12) 0.0004(8) 0.0140(9) -0.0057(9)
C9 0.0214(10) 0.0339(12) 0.0315(11) -0.0004(9) 0.0075(9) -0.0095(9)
C10 0.0246(10) 0.0330(12) 0.0230(10) 0.0034(9) 0.0051(8) 0.0007(9)
C11 0.0247(10) 0.0236(11) 0.0259(10) 0.0020(8) 0.0109(8) 0.0007(8)
C11A 0.0204(9) 0.0201(10) 0.0233(10) 0.0027(8) 0.0099(8) -0.0007(8)
C11B 0.0214(9) 0.0193(10) 0.0234(10) 0.0023(8) 0.0108(8) 0.0009(8)
O14 0.0186(7) 0.0300(8) 0.0266(7) -0.0015(6) 0.0080(6) 0.0016(6)
C21 0.0192(9) 0.0217(10) 0.0196(9) -0.0002(8) 0.0040(8) -0.0019(8)
C22 0.0281(11) 0.0288(11) 0.0247(10) 0.0036(9) 0.0123(9) 0.0009(9)
C23 0.0315(11) 0.0256(11) 0.0273(11) 0.0086(9) 0.0111(9) -0.0012(9)
C24 0.0282(11) 0.0189(10) 0.0225(10) 0.0006(8) 0.0029(8) 0.0015(8)
F24 0.0452(8) 0.0226(7) 0.0365(7) 0.0072(6) 0.0141(6) 0.0053(5)
C25 0.0228(10) 0.0239(10) 0.0211(10) -0.0008(8) 0.0063(8) 0.0000(8)
C26 0.0214(10) 0.0204(10) 0.0228(10) 0.0007(8) 0.0077(8) -0.0028(8)

loop_
_atom_type_symbol
_atom_type_description
_atom_type_scat_dispersion_real
_atom_type_scat_dispersion_imag
_atom_type_scat_source
C C 0.0033 0.0016 'International Tables Vol C Tables 4.2.6.8 and 6.1.1.4'
H H 0.0000 0.0000 'International Tables Vol C Tables 4.2.6.8 and 6.1.1.4'
F F 0.0171 0.0103 'International Tables Vol C Tables 4.2.6.8 and 6.1.1.4'
N N 0.0061 0.0033 'International Tables Vol C Tables 4.2.6.8 and 6.1.1.4'
O O 0.0106 0.0060 'International Tables Vol C Tables 4.2.6.8 and 6.1.1.4'

loop_
_geom_angle_atom_site_label_1
_geom_angle_atom_site_label_2
_geom_angle_atom_site_label_3
_geom_angle_site_symmetry_1
_geom_angle_site_symmetry_3
_geom_angle
_geom_angle_publ_flag
C11B N1 O14 . . 108.34(14) ?
C11B N1 C2 . . 110.28(15) ?
O14 N1 C2 . . 102.30(14) ?
N1 C2 C21 . . 111.65(15) ?
N1 C2 C3 . . 103.85(15) ?
C21 C2 C3 . . 114.02(16) ?
N1 C2 H2 . . 109.0 ?
C21 C2 H2 . . 109.0 ?
C3 C2 H2 . . 109.0 ?
C4 C3 C2 . . 103.45(16) ?
C4 C3 H31 . . 111.1 ?
C2 C3 H31 . . 111.1 ?
C4 C3 H32 . . 111.1 ?
C2 C3 H32 . . 111.1 ?
H31 C3 H32 . . 109.0 ?
O14 C4 C5 . . 107.05(16) ?
O14 C4 C3 . . 103.18(15) ?
C5 C4 C3 . . 114.81(17) ?
O14 C4 H4 . . 110.5 ?
C5 C4 H4 . . 110.5 ?
C3 C4 H4 . . 110.5 ?
C5A C5 C4 . . 109.95(17) ?
C5A C5 H51 . . 109.7 ?
C4 C5 H51 . . 109.7 ?
C5A C5 H52 . . 109.7 ?
C4 C5 H52 . . 109.7 ?
H51 C5 H52 . . 108.2 ?
C11B C5A C6 . . 118.84(19) ?
C11B C5A C5 . . 120.11(18) ?
C6 C5A C5 . . 121.05(18) ?
C7 C6 C5A . . 121.20(19) ?
C7 C6 H6 . . 119.4 ?
C5A C6 H6 . . 119.4 ?
C6 C7 C7A . . 120.91(19) ?
C6 C7 H7 . . 119.5 ?
C7A C7 H7 . . 119.5 ?
C8 C7A C7 . . 122.54(19) ?
C8 C7A C11A . . 118.90(19) ?
C7 C7A C11A . . 118.51(19) ?
C9 C8 C7A . . 120.7(2) ?
C9 C8 H8 . . 119.6 ?
C7A C8 H8 . . 119.6 ?
C8 C9 C10 . . 120.3(2) ?
C8 C9 H9 . . 119.9 ?
C10 C9 H9 . . 119.9 ?
C11 C10 C9 . . 120.5(2) ?
C11 C10 H10 . . 119.8 ?
C9 C10 H10 . . 119.8 ?
C10 C11 C11A . . 120.79(19) ?
C10 C11 H11 . . 119.6 ?
C11A C11 H11 . . 119.6 ?
C11 C11A C11B . . 122.63(18) ?
C11 C11A C7A . . 118.83(18) ?
C11B C11A C7A . . 118.52(18) ?
C5A C11B C11A . . 121.98(18) ?
C5A C11B N1 . . 121.38(18) ?
C11A C11B N1 . . 116.64(17) ?
N1 O14 C4 . . 103.72(13) ?
C26 C21 C22 . . 118.87(18) ?
C26 C21 C2 . . 122.34(17) ?
C22 C21 C2 . . 118.79(17) ?
C23 C22 C21 . . 120.90(19) ?
C23 C22 H22 . . 119.6 ?
C21 C22 H22 . . 119.6 ?
C24 C23 C22 . . 118.08(19) ?
C24 C23 H23 . . 121.0 ?
C22 C23 H23 . . 121.0 ?
F24 C24 C25 . . 118.24(18) ?
F24 C24 C23 . . 118.49(18) ?
C25 C24 C23 . . 123.27(19) ?
C24 C25 C26 . . 118.12(18) ?
C24 C25 H25 . . 120.9 ?
C26 C25 H25 . . 120.9 ?
C25 C26 C21 . . 120.75(18) ?
C25 C26 H26 . . 119.6 ?
C21 C26 H26 . . 119.6 ?

loop_
_geom_bond_atom_site_label_1
_geom_bond_atom_site_label_2
_geom_bond_site_symmetry_2
_geom_bond_distance
_geom_bond_publ_flag
N1 C11B . 1.449(2) ?
N1 O14 . 1.452(2) ?
N1 C2 . 1.487(2) ?
C2 C21 . 1.511(3) ?
C2 C3 . 1.561(3) ?
C2 H2 . 1.0000 ?
C3 C4 . 1.533(3) ?
C3 H31 . 0.9900 ?
C3 H32 . 0.9900 ?
C4 O14 . 1.453(2) ?
C4 C5 . 1.519(3) ?
C4 H4 . 1.0000 ?
C5 C5A . 1.509(3) ?
C5 H51 . 0.9900 ?
C5 H52 . 0.9900 ?
C5A C11B . 1.368(3) ?
C5A C6 . 1.417(3) ?
C6 C7 . 1.366(3) ?
C6 H6 . 0.9500 ?
C7 C7A . 1.422(3) ?
C7 H7 . 0.9500 ?
C7A C8 . 1.417(3) ?
C7A C11A . 1.426(3) ?
C8 C9 . 1.374(3) ?
C8 H8 . 0.9500 ?
C9 C10 . 1.409(3) ?
C9 H9 . 0.9500 ?
C10 C11 . 1.368(3) ?
C10 H10 . 0.9500 ?
C11 C11A . 1.419(3) ?
C11 H11 . 0.9500 ?
C11A C11B . 1.424(3) ?
C21 C26 . 1.394(3) ?
C21 C22 . 1.396(3) ?
C22 C23 . 1.388(3) ?
C22 H22 . 0.9500 ?
C23 C24 . 1.373(3) ?
C23 H23 . 0.9500 ?
C24 F24 . 1.367(2) ?
C24 C25 . 1.371(3) ?
C25 C26 . 1.392(3) ?
C25 H25 . 0.9500 ?
C26 H26 . 0.9500 ?

loop_
_geom_hbond_atom_site_label_D
_geom_hbond_atom_site_label_H
_geom_hbond_atom_site_label_A
_geom_hbond_site_symmetry_A
_geom_hbond_distance_DH
_geom_hbond_distance_HA
_geom_hbond_distance_DA
_geom_hbond_angle_DHA
_geom_hbond_publ_flag
C3 H31 Cg2 4_575 0.99 2.63 3.575(2) 160 no
C5 H52 Cg1 2_655 0.99 2.72 3.605(2) 149 no
C9 H9 Cg1 2_756 0.95 2.92 3.684(2) 139 no
C23 H23 Cg2 3_766 0.95 2.85 3.683(3) 147 no
C25 H25 O14 3_666 0.95 2.55 3.184(3) 125 no

loop_
_geom_torsion_atom_site_label_1
_geom_torsion_atom_site_label_2
_geom_torsion_atom_site_label_3
_geom_torsion_atom_site_label_4
_geom_torsion_site_symmetry_1
_geom_torsion_site_symmetry_2
_geom_torsion_site_symmetry_3
_geom_torsion_site_symmetry_4
_geom_torsion
_geom_torsion_publ_flag
C11B N1 C2 C21 . . . . 156.26(16) ?
O14 N1 C2 C21 . . . . -88.66(17) ?
C11B N1 C2 C3 . . . . -80.44(18) ?
O14 N1 C2 C3 . . . . 34.64(17) ?
N1 C2 C3 C4 . . . . -8.7(2) ?
C21 C2 C3 C4 . . . . 112.98(18) ?
C2 C3 C4 O14 . . . . -20.2(2) ?
C2 C3 C4 C5 . . . . 95.89(19) ?
O14 C4 C5 C5A . . . . 46.0(2) ?
C3 C4 C5 C5A . . . . -67.8(2) ?
C4 C5 C5A C11B . . . . -6.4(3) ?
C4 C5 C5A C6 . . . . 172.52(18) ?
C11B C5A C6 C7 . . . . 2.4(3) ?
C5 C5A C6 C7 . . . . -176.54(18) ?
C5A C6 C7 C7A . . . . -1.3(3) ?
C6 C7 C7A C8 . . . . -178.03(19) ?
C6 C7 C7A C11A . . . . -0.6(3) ?
C7 C7A C8 C9 . . . . 176.39(19) ?
C11A C7A C8 C9 . . . . -1.1(3) ?
C7A C8 C9 C10 . . . . 0.4(3) ?
C8 C9 C10 C11 . . . . 1.0(3) ?
C9 C10 C11 C11A . . . . -1.7(3) ?
C10 C11 C11A C11B . . . . -177.49(18) ?
C10 C11 C11A C7A . . . . 1.0(3) ?
C8 C7A C11A C11 . . . . 0.4(3) ?
C7 C7A C11A C11 . . . . -177.20(18) ?
C8 C7A C11A C11B . . . . 178.95(17) ?
C7 C7A C11A C11B . . . . 1.4(3) ?
C6 C5A C11B C11A . . . . -1.5(3) ?
C5 C5A C11B C11A . . . . 177.41(18) ?
C6 C5A C11B N1 . . . . 178.02(17) ?
C5 C5A C11B N1 . . . . -3.0(3) ?
C11 C11A C11B C5A . . . . 178.18(18) ?
C7A C11A C11B C5A . . . . -0.3(3) ?
C11 C11A C11B N1 . . . . -1.4(3) ?
C7A C11A C11B N1 . . . . -179.89(16) ?
O14 N1 C11B C5A . . . . -27.4(2) ?
C2 N1 C11B C5A . . . . 83.8(2) ?
O14 N1 C11B C11A . . . . 152.15(15) ?
C2 N1 C11B C11A . . . . -96.64(19) ?
C11B N1 O14 C4 . . . . 67.08(17) ?
C2 N1 O14 C4 . . . . -49.41(17) ?
C5 C4 O14 N1 . . . . -78.33(18) ?
C3 C4 O14 N1 . . . . 43.18(18) ?
N1 C2 C21 C26 . . . . 8.1(3) ?
C3 C2 C21 C26 . . . . -109.2(2) ?
N1 C2 C21 C22 . . . . -171.98(17) ?
C3 C2 C21 C22 . . . . 70.7(2) ?
C26 C21 C22 C23 . . . . 0.1(3) ?
C2 C21 C22 C23 . . . . -179.84(19) ?
C21 C22 C23 C24 . . . . -0.2(3) ?
C22 C23 C24 F24 . . . . 179.76(18) ?
C22 C23 C24 C25 . . . . -0.3(3) ?
F24 C24 C25 C26 . . . . -179.29(17) ?
C23 C24 C25 C26 . . . . 0.8(3) ?
C24 C25 C26 C21 . . . . -0.8(3) ?
C22 C21 C26 C25 . . . . 0.4(3) ?
C2 C21 C26 C25 . . . . -179.67(18) ?
